data_7713517
loop_
_publ_author_name
'Kikuchi, Kazuma'
'Imoto, Hiroaki'
'Naka, Kensuke'

_publ_section_title
;
 Robust and highly emissive copper(I) halide 1D-coordination polymers with
 triphenylarsine and a series of bridging N-heteroaromatic co-ligands
;
_journal_name_full 'Dalton Transactions'
_journal_paper_doi 10.1039/D3DT00784G
_journal_year 2023
_chemical_formula_moiety 'C40 H34 As2 Cu2 I2 N2'
_chemical_formula_sum 'C40 H34 As2 Cu2 I2 N2'
_chemical_formula_weight 1073.41
_space_group_crystal_system triclinic
_space_group_IT_number 2
_space_group_name_Hall '-P 1'
_space_group_name_H-M_alt 'P -1'
_atom_sites_solution_hydrogens geom
_atom_sites_solution_primary dual
_audit_creation_date 2023-02-14
_audit_creation_method
;
Olex2 1.5-ac5-024
(compiled 2022.04.12 svn.rca3783a0 for Rigaku Oxford Diffraction, GUI svn.r6498)
;
_audit_update_record
;
2023-07-06 deposited with the CCDC.	2023-07-18 downloaded from the CCDC.
;
_cell_angle_alpha 90.728(6)
_cell_angle_beta 105.226(7)
_cell_angle_gamma 102.281(6)
_cell_formula_units_Z 2
_cell_length_a 10.7290(8)
_cell_length_b 12.2506(9)
_cell_length_c 15.0848(12)
_cell_measurement_reflns_used 2114
_cell_measurement_temperature 93.15
_cell_measurement_theta_max 27.8080
_cell_measurement_theta_min 2.8200
_cell_volume 1864.4(3)
_computing_cell_refinement 'CrysAlisPro 1.171.41.113a (Rigaku OD, 2021)'
_computing_data_collection 'CrysAlisPro 1.171.41.113a (Rigaku OD, 2021)'
_computing_data_reduction 'CrysAlisPro 1.171.41.113a (Rigaku OD, 2021)'
_computing_molecular_graphics 'Olex2 1.5-ac5-024 (Dolomanov et al., 2009)'
_computing_publication_material 'Olex2 1.5-ac5-024 (Dolomanov et al., 2009)'
_computing_structure_refinement 'SHELXL 2018/3 (Sheldrick, 2015)'
_computing_structure_solution 'SHELXT  (Sheldrick, 2015)'
_diffrn_ambient_temperature 93.15
_diffrn_detector 'CCD plate'
_diffrn_measured_fraction_theta_full 0.996
_diffrn_measured_fraction_theta_max 0.867
_diffrn_measurement_details
;
List of Runs (angles in degrees, time in seconds):

  # Type    Start    End  Width  t~exp~   \w     \q     \k     \f   Frames
#--------------------------------------------------------------------------
  1  \w    -72.00 -45.00   0.10    9.00    --   30.00  54.00 -60.00  270
  2  \w      9.00  35.00   0.10    9.00    --   30.00  54.00 -60.00  260
  3  \w    -72.00  32.50   0.10    9.00    --   30.00  54.00-180.00 1045
  4  \w    -74.00 109.00   0.10    9.00    --   30.00  54.00  60.00 1830
;
_diffrn_measurement_device 'two-circle diffractometer'
_diffrn_measurement_device_type 'XtaLAB Mini (JP)'
_diffrn_measurement_method '\w scans'
_diffrn_orient_matrix_type 'CrysAlisPro convention (1999,Acta A55,543-557)'
_diffrn_orient_matrix_UB_11 -0.0493599000
_diffrn_orient_matrix_UB_12 -0.0504485000
_diffrn_orient_matrix_UB_13 -0.0123383000
_diffrn_orient_matrix_UB_21 -0.0440943000
_diffrn_orient_matrix_UB_22 0.0294835000
_diffrn_orient_matrix_UB_23 -0.0278718000
_diffrn_orient_matrix_UB_31 0.0237033000
_diffrn_orient_matrix_UB_32 -0.0107523000
_diffrn_orient_matrix_UB_33 -0.0381897000
_diffrn_radiation_monochromator graphite
_diffrn_radiation_probe x-ray
_diffrn_radiation_type 'Mo K\a'
_diffrn_radiation_wavelength 0.71073
_diffrn_reflns_av_R_equivalents 0.0827
_diffrn_reflns_av_unetI/netI 0.2906
_diffrn_reflns_Laue_measured_fraction_full 0.996
_diffrn_reflns_Laue_measured_fraction_max 0.867
_diffrn_reflns_limit_h_max 15
_diffrn_reflns_limit_h_min -15
_diffrn_reflns_limit_k_max 17
_diffrn_reflns_limit_k_min -16
_diffrn_reflns_limit_l_max 22
_diffrn_reflns_limit_l_min -15
_diffrn_reflns_number 15730
_diffrn_reflns_point_group_measured_fraction_full 0.996
_diffrn_reflns_point_group_measured_fraction_max 0.867
_diffrn_reflns_theta_full 25.242
_diffrn_reflns_theta_max 32.589
_diffrn_reflns_theta_min 2.754
_diffrn_source 'fine-focus sealed X-ray tube'
_diffrn_source_type 'Rigaku (Mo) X-ray Source'
_exptl_absorpt_coefficient_mu 4.589
_exptl_absorpt_correction_T_max 1.00000
_exptl_absorpt_correction_T_min 0.73450
_exptl_absorpt_correction_type multi-scan
_exptl_absorpt_process_details
;
CrysAlisPro 1.171.41.113a (Rigaku Oxford Diffraction, 2021)
Empirical absorption correction using spherical harmonics,
implemented in SCALE3 ABSPACK scaling algorithm.
;
_exptl_crystal_colour yellow
_exptl_crystal_colour_primary yellow
_exptl_crystal_density_diffrn 1.912
_exptl_crystal_description needle
_exptl_crystal_F_000 1036
_exptl_crystal_size_max 0.246
_exptl_crystal_size_mid 0.068
_exptl_crystal_size_min 0.036
_refine_diff_density_max 2.070
_refine_diff_density_min -2.154
_refine_diff_density_rms 0.332
_refine_ls_extinction_method none
_refine_ls_goodness_of_fit_ref 0.913
_refine_ls_hydrogen_treatment constr
_refine_ls_matrix_type full
_refine_ls_number_parameters 361
_refine_ls_number_reflns 11799
_refine_ls_number_restraints 180
_refine_ls_restrained_S_all 0.907
_refine_ls_R_factor_all 0.2045
_refine_ls_R_factor_gt 0.0676
_refine_ls_shift/su_max 0.000
_refine_ls_shift/su_mean 0.000
_refine_ls_structure_factor_coef Fsqd
_refine_ls_weighting_details 'w=1/[\s^2^(Fo^2^)] where P=(Fo^2^+2Fc^2^)/3'
_refine_ls_weighting_scheme calc
_refine_ls_wR_factor_gt 0.1022
_refine_ls_wR_factor_ref 0.1765
_reflns_Friedel_coverage 0.000
_reflns_number_gt 4808
_reflns_number_total 11799
_reflns_threshold_expression 'I > 2\s(I)'
_cod_data_source_file d3dt00784g2.cif
_cod_data_source_block '[Cu2I2(AsPh3)2(pym)]n_93K'
_cod_database_code 7713517
_shelx_shelxl_version_number 2018/3
_chemical_oxdiff_formula C80H68As4Cu4I4N4
_shelx_space_group_comment
;
The symmetry employed for this shelxl refinement is uniquely defined
by the following loop, which should always be used as a source of
symmetry information in preference to the above space-group names.
They are only intended as comments.
;
_shelx_estimated_absorpt_t_max 0.852
_shelx_estimated_absorpt_t_min 0.398
_olex2_refinement_description
;
1. Fixed Uiso
 At 1.2 times of:
  All C(H) groups
2. Rigid body (RIGU) restrains
 C31, C36, C35, C34, C33, C32
 with sigma for 1-2 distances of 0.004 and sigma for 1-3 distances of 0.004
 C25, C26, C27, C28, C29, C30
 with sigma for 1-2 distances of 0.004 and sigma for 1-3 distances of 0.004
 C20, C19, C24, C23, C22, C21
 with sigma for 1-2 distances of 0.004 and sigma for 1-3 distances of 0.004
 C39, C38, C37, N1, C40, N2
 with sigma for 1-2 distances of 0.004 and sigma for 1-3 distances of 0.004
 C14, C13, C18, C17, C16, C15
 with sigma for 1-2 distances of 0.004 and sigma for 1-3 distances of 0.004
3.a Aromatic/amide H refined with riding coordinates:
 C18(H18), C17(H17), C16(H16), C15(H15), C14(H14), C38(H38), C40(H40),
 C30(H30), C29(H29), C28(H28), C27(H27), C26(H26), C37(H37), C32(H32), C33(H33),
  C34(H34), C35(H35), C36(H36), C39(H39), C2(H2), C3(H3), C4(H4), C5(H5),
 C6(H6), C8(H8), C12(H12), C11(H11), C10(H10), C9(H9), C20(H20), C21(H21),
 C22(H22), C23(H23), C24(H24)
3.b Fitted hexagon refined as free rotating group:
 C13(C18,C17,C16,C15,C14), C25(C30,C29,C28,C27,C26), C31(C32,C33,C34,C35,C36),
 C1(C2,C3,C4,C5,C6), C8(C7,C12,C11,C10,C9), C20(C21,C22,C23,C24,C19)
;
_olex2_submission_special_instructions 'No special instructions were received'
_oxdiff_exptl_absorpt_empirical_details
;
Empirical correction (ABSPACK) includes:
- Absorption correction using spherical harmonics
- Frame scaling
;
_oxdiff_exptl_absorpt_empirical_full_max 1.360
_oxdiff_exptl_absorpt_empirical_full_min 0.789

loop_
_space_group_symop_operation_xyz
'x, y, z'
'-x, -y, -z'

loop_
_atom_site_label
_atom_site_type_symbol
_atom_site_fract_x
_atom_site_fract_y
_atom_site_fract_z
_atom_site_U_iso_or_equiv
_atom_site_adp_type
_atom_site_occupancy
_atom_site_site_symmetry_order
_atom_site_calc_flag
_atom_site_refinement_flags_posn
_atom_site_refinement_flags_adp
_atom_site_refinement_flags_occupancy
_atom_site_disorder_assembly
_atom_site_disorder_group
I2 I 0.39413(7) 0.61868(6) -0.08679(5) 0.01995(18) Uani 1 1 d . . . . .
I1 I 0.33301(7) 0.55549(7) 0.54426(5) 0.02074(18) Uani 1 1 d . . . . .
As2 As 0.75450(11) 0.71094(9) 0.09895(8) 0.0165(3) Uani 1 1 d . . . . .
As1 As 0.28923(11) 0.26992(10) 0.40744(8) 0.0171(3) Uani 1 1 d . . . . .
Cu2 Cu 0.54773(13) 0.58284(12) 0.07355(10) 0.0193(3) Uani 1 1 d . . . . .
Cu1 Cu 0.41232(14) 0.45584(12) 0.41865(10) 0.0195(3) Uani 1 1 d . . . . .
N2 N 0.4399(9) 0.5981(8) 0.1648(6) 0.0176(19) Uani 1 1 d . . . . .
N1 N 0.3899(9) 0.5543(8) 0.3088(6) 0.019(2) Uani 1 1 d . . . . .
C13 C 0.3081(7) 0.1692(6) 0.3104(4) 0.018(2) Uani 1 1 d G . . . .
C18 C 0.2102(6) 0.0766(6) 0.2669(5) 0.029(3) Uani 1 1 d G . . . .
H18 H 0.131610 0.055769 0.286398 0.035 Uiso 1 1 calc R U . . .
C17 C 0.2271(6) 0.0146(5) 0.1949(5) 0.032(3) Uani 1 1 d G . . . .
H17 H 0.160155 -0.048593 0.165139 0.038 Uiso 1 1 calc R U . . .
C16 C 0.3420(7) 0.0452(5) 0.1663(4) 0.021(2) Uani 1 1 d G . . . .
H16 H 0.353621 0.002806 0.117106 0.025 Uiso 1 1 calc R U . . .
C15 C 0.4400(6) 0.1377(6) 0.2098(5) 0.022(2) Uani 1 1 d G . . . .
H15 H 0.518543 0.158565 0.190331 0.026 Uiso 1 1 calc R U . . .
C14 C 0.4230(6) 0.1997(5) 0.2819(5) 0.019(2) Uani 1 1 d G . . . .
H14 H 0.490000 0.262929 0.311590 0.023 Uiso 1 1 calc R U . . .
C38 C 0.2956(11) 0.6909(9) 0.2211(8) 0.018(2) Uani 1 1 d . . . . .
H38 H 0.242113 0.744588 0.213361 0.022 Uiso 1 1 calc R U . . .
C40 C 0.4525(11) 0.5418(10) 0.2424(8) 0.021(2) Uani 1 1 d . . . . .
H40 H 0.508638 0.490164 0.251263 0.026 Uiso 1 1 calc R U . . .
C25 C 0.8570(6) 0.6803(6) 0.0146(4) 0.016(2) Uani 1 1 d G . . . .
C30 C 0.9805(6) 0.6542(6) 0.0451(4) 0.022(2) Uani 1 1 d G . . . .
H30 H 1.020249 0.653433 0.109158 0.026 Uiso 1 1 calc R U . . .
C29 C 1.0458(5) 0.6293(6) -0.0183(5) 0.029(3) Uani 1 1 d G . . . .
H29 H 1.130227 0.611503 0.002556 0.035 Uiso 1 1 calc R U . . .
C28 C 0.9877(7) 0.6305(6) -0.1121(4) 0.022(2) Uani 1 1 d G . . . .
H28 H 1.032358 0.613480 -0.155351 0.026 Uiso 1 1 calc R U . . .
C27 C 0.8642(7) 0.6566(6) -0.1425(3) 0.027(3) Uani 1 1 d G . . . .
H27 H 0.824509 0.657387 -0.206656 0.032 Uiso 1 1 calc R U . . .
C26 C 0.7989(5) 0.6815(6) -0.0792(5) 0.018(2) Uani 1 1 d G . . . .
H26 H 0.714529 0.699318 -0.100055 0.021 Uiso 1 1 calc R U . . .
C37 C 0.3100(11) 0.6285(9) 0.2974(8) 0.021(2) Uani 1 1 d . . . . .
H37 H 0.264040 0.637558 0.341898 0.025 Uiso 1 1 calc R U . . .
C31 C 0.8821(7) 0.7159(6) 0.2211(4) 0.018(2) Uani 1 1 d G . . . .
C32 C 0.9696(8) 0.8137(5) 0.2653(5) 0.028(3) Uani 1 1 d G . . . .
H32 H 0.971490 0.882028 0.236065 0.034 Uiso 1 1 calc R U . . .
C33 C 1.0542(7) 0.8115(5) 0.3523(5) 0.028(3) Uani 1 1 d G . . . .
H33 H 1.113909 0.878306 0.382499 0.034 Uiso 1 1 calc R U . . .
C34 C 1.0513(7) 0.7115(6) 0.3951(4) 0.024(3) Uani 1 1 d G . . . .
H34 H 1.109133 0.710006 0.454535 0.029 Uiso 1 1 calc R U . . .
C35 C 0.9639(7) 0.6138(5) 0.3509(5) 0.027(3) Uani 1 1 d G . . . .
H35 H 0.961938 0.545428 0.380138 0.032 Uiso 1 1 calc R U . . .
C36 C 0.8793(7) 0.6160(5) 0.2639(5) 0.028(3) Uani 1 1 d G . . . .
H36 H 0.819517 0.549148 0.233704 0.033 Uiso 1 1 calc R U . . .
C39 C 0.3619(11) 0.6729(9) 0.1556(8) 0.017(2) Uani 1 1 d . . . . .
H39 H 0.351654 0.714918 0.102644 0.020 Uiso 1 1 calc R U . . .
C1 C 0.0961(5) 0.2327(6) 0.3913(5) 0.018(2) Uani 1 1 d G . . . .
C2 C 0.0255(7) 0.3118(5) 0.3538(5) 0.020(3) Uani 1 1 d G . . . .
H2 H 0.071014 0.382393 0.340614 0.024 Uiso 1 1 calc R U . . .
C3 C -0.1118(7) 0.2875(6) 0.3357(5) 0.029(3) Uani 1 1 d G . . . .
H3 H -0.160050 0.341540 0.310168 0.035 Uiso 1 1 calc R U . . .
C4 C -0.1784(5) 0.1842(7) 0.3551(6) 0.030(3) Uani 1 1 d G . . . .
H4 H -0.272215 0.167610 0.342721 0.036 Uiso 1 1 calc R U . . .
C5 C -0.1078(7) 0.1051(5) 0.3925(6) 0.029(3) Uani 1 1 d G . . . .
H5 H -0.153317 0.034532 0.405720 0.035 Uiso 1 1 calc R U . . .
C6 C 0.0295(7) 0.1294(5) 0.4106(6) 0.028(3) Uani 1 1 d G . . . .
H6 H 0.077747 0.075384 0.436167 0.034 Uiso 1 1 calc R U . . .
C8 C 0.4449(8) 0.1351(7) 0.5302(5) 0.034(3) Uani 1 1 d G . . . .
H8 H 0.480100 0.124315 0.479935 0.041 Uiso 1 1 calc R U . . .
C7 C 0.3487(7) 0.1974(6) 0.5210(4) 0.021(3) Uani 1 1 d G . . . .
C12 C 0.2973(6) 0.2132(6) 0.5945(5) 0.021(3) Uani 1 1 d G . . . .
H12 H 0.231468 0.255805 0.588191 0.025 Uiso 1 1 calc R U . . .
C11 C 0.3421(7) 0.1666(6) 0.6771(4) 0.024(3) Uani 1 1 d G . . . .
H11 H 0.306910 0.177383 0.727372 0.029 Uiso 1 1 calc R U . . .
C10 C 0.4383(8) 0.1043(6) 0.6863(4) 0.026(3) Uani 1 1 d G . . . .
H10 H 0.468946 0.072427 0.742836 0.031 Uiso 1 1 calc R U . . .
C9 C 0.4898(7) 0.0885(6) 0.6128(6) 0.034(3) Uani 1 1 d G . . . .
H9 H 0.555543 0.045891 0.619119 0.041 Uiso 1 1 calc R U . . .
C20 C 0.8721(6) 0.9442(6) 0.0723(6) 0.023(3) Uani 1 1 d G . . . .
H20 H 0.946597 0.916740 0.067381 0.028 Uiso 1 1 calc R U . . .
C21 C 0.8758(6) 1.0582(5) 0.0698(6) 0.025(3) Uani 1 1 d G . . . .
H21 H 0.952806 1.108663 0.063252 0.030 Uiso 1 1 calc R U . . .
C22 C 0.7667(7) 1.0984(4) 0.0770(6) 0.021(2) Uani 1 1 d G . . . .
H22 H 0.769257 1.176272 0.075315 0.025 Uiso 1 1 calc R U . . .
C23 C 0.6540(6) 1.0245(6) 0.0866(6) 0.029(3) Uani 1 1 d G . . . .
H23 H 0.579497 1.051959 0.091507 0.035 Uiso 1 1 calc R U . . .
C24 C 0.6503(6) 0.9105(5) 0.0891(5) 0.020(2) Uani 1 1 d G . . . .
H24 H 0.573285 0.860036 0.095636 0.024 Uiso 1 1 calc R U . . .
C19 C 0.7594(7) 0.8703(4) 0.0819(5) 0.021(2) Uani 1 1 d G . . . .

loop_
_atom_site_aniso_label
_atom_site_aniso_U_11
_atom_site_aniso_U_22
_atom_site_aniso_U_33
_atom_site_aniso_U_23
_atom_site_aniso_U_13
_atom_site_aniso_U_12
I2 0.0192(4) 0.0222(4) 0.0179(4) 0.0046(3) 0.0031(3) 0.0055(3)
I1 0.0173(4) 0.0264(4) 0.0190(4) 0.0018(3) 0.0056(3) 0.0053(3)
As2 0.0147(6) 0.0183(6) 0.0146(6) 0.0030(5) 0.0027(5) 0.0015(5)
As1 0.0152(6) 0.0194(6) 0.0164(6) 0.0017(5) 0.0041(5) 0.0031(5)
Cu2 0.0151(7) 0.0247(8) 0.0175(7) 0.0061(6) 0.0043(6) 0.0026(6)
Cu1 0.0183(7) 0.0215(8) 0.0183(8) 0.0033(6) 0.0059(6) 0.0026(6)
N2 0.016(5) 0.028(5) 0.009(4) 0.001(4) 0.002(4) 0.008(4)
N1 0.013(5) 0.025(5) 0.016(5) 0.000(4) 0.004(4) -0.003(4)
C13 0.015(5) 0.027(6) 0.016(5) 0.006(4) 0.007(4) 0.012(4)
C18 0.022(6) 0.041(7) 0.025(6) 0.005(5) 0.015(5) 0.001(5)
C17 0.015(5) 0.044(7) 0.030(7) -0.012(5) 0.004(5) -0.002(5)
C16 0.025(5) 0.021(5) 0.021(6) 0.002(4) 0.007(5) 0.011(4)
C15 0.031(6) 0.016(5) 0.027(6) 0.001(4) 0.018(5) 0.009(4)
C14 0.023(5) 0.018(5) 0.021(6) -0.009(4) 0.010(5) 0.007(4)
C38 0.015(5) 0.025(6) 0.019(5) 0.006(4) 0.009(5) 0.007(5)
C40 0.016(6) 0.028(6) 0.024(6) 0.010(5) 0.012(5) 0.003(5)
C25 0.021(5) 0.008(5) 0.017(4) 0.003(4) 0.002(4) 0.005(4)
C30 0.014(5) 0.030(7) 0.020(5) 0.010(5) 0.003(4) 0.003(5)
C29 0.015(6) 0.046(8) 0.023(5) 0.005(6) 0.005(4) -0.001(5)
C28 0.022(5) 0.023(6) 0.020(5) -0.007(5) 0.002(4) 0.011(5)
C27 0.024(6) 0.043(8) 0.016(5) 0.012(5) 0.006(5) 0.014(5)
C26 0.014(5) 0.020(6) 0.015(5) -0.001(4) 0.000(4) 0.000(4)
C37 0.013(5) 0.030(6) 0.022(6) 0.011(5) 0.007(5) 0.004(4)
C31 0.021(6) 0.028(5) 0.017(5) 0.005(4) 0.015(4) 0.015(4)
C32 0.040(7) 0.028(5) 0.017(5) 0.014(5) 0.012(5) 0.004(5)
C33 0.042(7) 0.019(5) 0.024(6) -0.002(5) 0.010(5) 0.007(5)
C34 0.013(5) 0.028(5) 0.024(6) 0.010(4) -0.007(4) 0.004(4)
C35 0.023(6) 0.032(6) 0.023(6) 0.008(5) 0.006(5) 0.003(5)
C36 0.034(7) 0.030(6) 0.017(5) 0.004(5) 0.004(5) 0.005(5)
C39 0.018(6) 0.012(5) 0.019(5) -0.008(4) 0.005(5) 0.003(4)
C1 0.022(6) 0.019(6) 0.016(6) -0.005(5) 0.006(5) 0.010(5)
C2 0.015(6) 0.029(7) 0.015(6) 0.005(5) 0.002(5) 0.006(5)
C3 0.020(6) 0.054(9) 0.018(6) 0.012(6) 0.008(5) 0.010(6)
C4 0.012(6) 0.045(8) 0.030(8) -0.002(6) 0.004(6) 0.004(6)
C5 0.020(7) 0.031(7) 0.029(7) 0.007(6) 0.003(6) -0.008(6)
C6 0.026(7) 0.027(7) 0.029(7) 0.008(6) 0.001(6) 0.010(6)
C8 0.035(8) 0.047(9) 0.016(7) 0.003(6) -0.003(6) 0.013(7)
C7 0.017(6) 0.022(6) 0.020(6) 0.011(5) 0.004(5) -0.004(5)
C12 0.017(6) 0.029(7) 0.016(6) 0.002(5) 0.000(5) 0.005(5)
C11 0.035(7) 0.022(6) 0.013(6) -0.001(5) 0.009(6) -0.002(6)
C10 0.040(8) 0.018(6) 0.018(6) 0.009(5) 0.003(6) 0.008(6)
C9 0.032(8) 0.033(8) 0.038(9) 0.006(7) 0.000(7) 0.020(6)
C20 0.022(5) 0.025(5) 0.025(7) 0.002(5) 0.011(5) 0.005(4)
C21 0.031(6) 0.020(5) 0.025(7) -0.004(5) 0.011(6) 0.005(5)
C22 0.026(5) 0.011(5) 0.024(6) 0.001(5) 0.009(5) -0.003(4)
C23 0.027(6) 0.025(5) 0.034(8) 0.011(6) 0.009(6) 0.002(5)
C24 0.016(5) 0.017(5) 0.015(6) 0.006(4) -0.003(4) -0.012(4)
C19 0.021(5) 0.020(5) 0.017(6) 0.004(5) 0.003(5) 0.001(4)

loop_
_atom_type_symbol
_atom_type_description
_atom_type_scat_dispersion_real
_atom_type_scat_dispersion_imag
_atom_type_scat_source
C C 0.0033 0.0016 'International Tables Vol C Tables 4.2.6.8 and 6.1.1.4'
H H 0.0000 0.0000 'International Tables Vol C Tables 4.2.6.8 and 6.1.1.4'
As As 0.0499 2.0058 'International Tables Vol C Tables 4.2.6.8 and 6.1.1.4'
Cu Cu 0.3201 1.2651 'International Tables Vol C Tables 4.2.6.8 and 6.1.1.4'
I I -0.4742 1.8119 'International Tables Vol C Tables 4.2.6.8 and 6.1.1.4'
N N 0.0061 0.0033 'International Tables Vol C Tables 4.2.6.8 and 6.1.1.4'

loop_
_exptl_crystal_face_index_h
_exptl_crystal_face_index_k
_exptl_crystal_face_index_l
_exptl_crystal_face_perp_dist
-2 2 -1 0.1060
-6 -12 -7 0.0537
14 2 -10 0.0184
-15 3 8 0.0092
6 13 5 0.0364
13 -1 6 0.0425
3 -17 -5 0.0073

loop_
_geom_angle_atom_site_label_1
_geom_angle_atom_site_label_2
_geom_angle_atom_site_label_3
_geom_angle
_geom_angle_site_symmetry_1
_geom_angle_site_symmetry_3
_geom_angle_publ_flag
Cu2 I2 Cu2 63.84(6) . 2_665 ?
Cu1 I1 Cu1 61.29(6) . 2_666 ?
C25 As2 Cu2 113.2(2) . . ?
C25 As2 C31 102.4(3) . . ?
C31 As2 Cu2 116.8(2) . . ?
C19 As2 Cu2 119.5(2) . . ?
C19 As2 C25 100.1(3) . . ?
C19 As2 C31 102.3(3) . . ?
C13 As1 Cu1 115.4(2) . . ?
C1 As1 Cu1 122.5(2) . . ?
C1 As1 C13 102.1(3) . . ?
C7 As1 Cu1 110.6(2) . . ?
C7 As1 C13 103.6(3) . . ?
C7 As1 C1 100.2(3) . . ?
I2 Cu2 I2 116.16(6) . 2_665 ?
I2 Cu2 Cu2 57.67(5) 2_665 2_665 ?
I2 Cu2 Cu2 58.49(5) . 2_665 ?
As2 Cu2 I2 104.96(6) . 2_665 ?
As2 Cu2 I2 107.97(6) . . ?
As2 Cu2 Cu2 122.38(8) . 2_665 ?
N2 Cu2 I2 107.7(3) . 2_665 ?
N2 Cu2 I2 104.0(3) . . ?
N2 Cu2 As2 116.5(3) . . ?
N2 Cu2 Cu2 121.1(3) . 2_665 ?
I1 Cu1 I1 118.71(6) . 2_666 ?
I1 Cu1 Cu1 58.93(5) 2_666 2_666 ?
I1 Cu1 Cu1 59.78(6) . 2_666 ?
As1 Cu1 I1 106.31(6) . 2_666 ?
As1 Cu1 I1 102.66(6) . . ?
As1 Cu1 Cu1 119.39(8) . 2_666 ?
N1 Cu1 I1 105.2(3) . . ?
N1 Cu1 I1 103.1(3) . 2_666 ?
N1 Cu1 As1 121.9(3) . . ?
N1 Cu1 Cu1 118.7(3) . 2_666 ?
C40 N2 Cu2 121.9(8) . . ?
C39 N2 Cu2 121.6(7) . . ?
C39 N2 C40 116.2(9) . . ?
C40 N1 Cu1 119.2(8) . . ?
C37 N1 Cu1 122.3(7) . . ?
C37 N1 C40 118.4(10) . . ?
C18 C13 As1 123.5(4) . . ?
C18 C13 C14 120.0 . . ?
C14 C13 As1 116.4(4) . . ?
C13 C18 C17 120.0 . . ?
C18 C17 C16 120.0 . . ?
C15 C16 C17 120.0 . . ?
C16 C15 C14 120.0 . . ?
C15 C14 C13 120.0 . . ?
C37 C38 C39 118.3(11) . . ?
N2 C40 N1 124.4(11) . . ?
C30 C25 As2 122.8(4) . . ?
C30 C25 C26 120.0 . . ?
C26 C25 As2 117.2(4) . . ?
C29 C30 C25 120.0 . . ?
C28 C29 C30 120.0 . . ?
C29 C28 C27 120.0 . . ?
C28 C27 C26 120.0 . . ?
C27 C26 C25 120.0 . . ?
N1 C37 C38 120.2(10) . . ?
C32 C31 As2 123.1(4) . . ?
C32 C31 C36 120.0 . . ?
C36 C31 As2 116.8(4) . . ?
C31 C32 C33 120.0 . . ?
C34 C33 C32 120.0 . . ?
C33 C34 C35 120.0 . . ?
C36 C35 C34 120.0 . . ?
C35 C36 C31 120.0 . . ?
N2 C39 C38 122.5(10) . . ?
C2 C1 As1 117.5(4) . . ?
C2 C1 C6 120.0 . . ?
C6 C1 As1 122.4(4) . . ?
C3 C2 C1 120.0 . . ?
C4 C3 C2 120.0 . . ?
C3 C4 C5 120.0 . . ?
C6 C5 C4 120.0 . . ?
C5 C6 C1 120.0 . . ?
C7 C8 C9 120.0 . . ?
C8 C7 As1 121.0(4) . . ?
C12 C7 As1 118.9(4) . . ?
C12 C7 C8 120.0 . . ?
C7 C12 C11 120.0 . . ?
C10 C11 C12 120.0 . . ?
C9 C10 C11 120.0 . . ?
C10 C9 C8 120.0 . . ?
C21 C20 C19 120.0 . . ?
C22 C21 C20 120.0 . . ?
C23 C22 C21 120.0 . . ?
C22 C23 C24 120.0 . . ?
C19 C24 C23 120.0 . . ?
C20 C19 As2 121.9(4) . . ?
C24 C19 As2 117.7(4) . . ?
C24 C19 C20 120.0 . . ?

loop_
_geom_bond_atom_site_label_1
_geom_bond_atom_site_label_2
_geom_bond_distance
_geom_bond_site_symmetry_2
_geom_bond_publ_flag
I2 Cu2 2.6457(16) . ?
I2 Cu2 2.6694(16) 2_665 ?
I1 Cu1 2.6523(17) . ?
I1 Cu1 2.6755(16) 2_666 ?
As2 Cu2 2.3639(17) . ?
As2 C25 1.967(5) . ?
As2 C31 1.978(5) . ?
As2 C19 1.964(5) . ?
As1 Cu1 2.3566(18) . ?
As1 C13 1.981(5) . ?
As1 C1 1.972(5) . ?
As1 C7 1.958(5) . ?
Cu2 Cu2 2.811(3) 2_665 ?
Cu2 N2 2.048(9) . ?
Cu1 Cu1 2.716(3) 2_666 ?
Cu1 N1 2.055(9) . ?
N2 C40 1.357(13) . ?
N2 C39 1.352(13) . ?
N1 C40 1.368(13) . ?
N1 C37 1.359(13) . ?
C13 C18 1.3900 . ?
C13 C14 1.3900 . ?
C18 C17 1.3900 . ?
C17 C16 1.3900 . ?
C16 C15 1.3900 . ?
C15 C14 1.3900 . ?
C38 C37 1.382(14) . ?
C38 C39 1.401(14) . ?
C25 C30 1.3900 . ?
C25 C26 1.3900 . ?
C30 C29 1.3900 . ?
C29 C28 1.3900 . ?
C28 C27 1.3900 . ?
C27 C26 1.3900 . ?
C31 C32 1.3900 . ?
C31 C36 1.3900 . ?
C32 C33 1.3900 . ?
C33 C34 1.3900 . ?
C34 C35 1.3900 . ?
C35 C36 1.3900 . ?
C1 C2 1.3900 . ?
C1 C6 1.3900 . ?
C2 C3 1.3900 . ?
C3 C4 1.3900 . ?
C4 C5 1.3900 . ?
C5 C6 1.3900 . ?
C8 C7 1.3900 . ?
C8 C9 1.3900 . ?
C7 C12 1.3900 . ?
C12 C11 1.3900 . ?
C11 C10 1.3900 . ?
C10 C9 1.3900 . ?
C20 C21 1.3900 . ?
C20 C19 1.3900 . ?
C21 C22 1.3900 . ?
C22 C23 1.3900 . ?
C23 C24 1.3900 . ?
C24 C19 1.3900 . ?

loop_
_exptl_oxdiff_crystal_face_indexfrac_h
_exptl_oxdiff_crystal_face_indexfrac_k
_exptl_oxdiff_crystal_face_indexfrac_l
_exptl_oxdiff_crystal_face_x
_exptl_oxdiff_crystal_face_y
_exptl_oxdiff_crystal_face_z
-1.9998 1.9998 -0.9995 0.0102 0.1750 -0.0307
-5.8936 -11.7176 -6.7097 0.9648 0.1014 0.2425
14.0440 1.5682 -10.2404 -0.6460 -0.2876 0.7071
-14.9861 3.2545 8.2978 0.4731 0.5255 -0.7071
5.6735 12.8278 4.5939 -0.9839 0.0000 -0.1789
12.6218 -0.5903 5.9919 -0.6672 -0.7410 0.0767
2.5570 -16.5176 -5.4727 0.7746 -0.4472 0.4472
